data_4333006
loop_
_publ_author_name
'Dible, Benjamin R.'
'Sigman, Matthew S.'

_publ_section_title
;
 Steric Effects in the Aerobic Oxidation of \p-Allylnickel(II) Complexes
 withN-Heterocyclic Carbenes
;
_journal_issue 20
_journal_name_full 'Inorganic Chemistry'
_journal_page_first 8430
_journal_page_last 8441
_journal_paper_doi 10.1021/ic0612451
_journal_volume 45
_journal_year 2006
_chemical_formula_moiety 'C14 H21 Cl N2 O2, 0.5(C7 H8)'
_chemical_formula_sum 'C17.5 H25 Cl N2 Ni O2'
_chemical_formula_weight 389.55
_chemical_name_systematic
; 
 ? 
;
_space_group_IT_number 14
_symmetry_cell_setting monoclinic
_symmetry_space_group_name_Hall '-P 2ybc'
_symmetry_space_group_name_H-M 'P 1 21/c 1'
_atom_sites_solution_hydrogens geom
_atom_sites_solution_primary direct
_atom_sites_solution_secondary difmap
_audit_creation_method SHELXL-97
_cell_angle_alpha 90.00
_cell_angle_beta 113.6613(10)
_cell_angle_gamma 90.00
_cell_formula_units_Z 4
_cell_length_a 12.5757(4)
_cell_length_b 10.2031(2)
_cell_length_c 15.6864(4)
_cell_measurement_reflns_used 3864
_cell_measurement_temperature 150(1)
_cell_measurement_theta_max 27.485
_cell_measurement_theta_min 1.018
_cell_volume 1843.54(8)
_computing_cell_refinement DENZO-SMN
_computing_data_collection 'Nonius COLLECT'
_computing_data_reduction DENZO-SMN
_computing_molecular_graphics 'WinGX, Ortep3'
_computing_structure_refinement 'SHELXL-97 (Sheldrick, 1997)'
_computing_structure_solution SIR97
_diffrn_ambient_temperature 150(1)
_diffrn_measured_fraction_theta_full 0.995
_diffrn_measured_fraction_theta_max 0.995
_diffrn_measurement_device_type 'Nonius KappaCCD Diffractometer'
_diffrn_measurement_method 'Phi and Omega scan'
_diffrn_radiation_monochromator graphite
_diffrn_radiation_source 'fine-focus sealed tube'
_diffrn_radiation_type MoK\a
_diffrn_radiation_wavelength 0.71073
_diffrn_reflns_av_R_equivalents 0.0205
_diffrn_reflns_av_sigmaI/netI 0.0368
_diffrn_reflns_limit_h_max 16
_diffrn_reflns_limit_h_min -16
_diffrn_reflns_limit_k_max 11
_diffrn_reflns_limit_k_min -13
_diffrn_reflns_limit_l_max 20
_diffrn_reflns_limit_l_min -20
_diffrn_reflns_number 7412
_diffrn_reflns_theta_full 27.46
_diffrn_reflns_theta_max 27.46
_diffrn_reflns_theta_min 2.45
_exptl_absorpt_coefficient_mu 1.208
_exptl_absorpt_correction_T_max 0.8587
_exptl_absorpt_correction_T_min 0.6771
_exptl_absorpt_correction_type multi-scan
_exptl_absorpt_process_details 'DENZO-SMN (Otwinowski & Minor, 1997)'
_exptl_crystal_colour orange
_exptl_crystal_density_diffrn 1.404
_exptl_crystal_density_method 'not measured'
_exptl_crystal_description prism
_exptl_crystal_F_000 820
_exptl_crystal_size_max 0.35
_exptl_crystal_size_mid 0.28
_exptl_crystal_size_min 0.13
_refine_diff_density_max 0.905
_refine_diff_density_min -0.717
_refine_diff_density_rms 0.068
_refine_ls_extinction_method none
_refine_ls_goodness_of_fit_ref 1.047
_refine_ls_hydrogen_treatment constr
_refine_ls_matrix_type full
_refine_ls_number_parameters 260
_refine_ls_number_reflns 4200
_refine_ls_number_restraints 2
_refine_ls_restrained_S_all 1.051
_refine_ls_R_factor_all 0.0543
_refine_ls_R_factor_gt 0.0398
_refine_ls_shift/su_max 0.000
_refine_ls_shift/su_mean 0.000
_refine_ls_structure_factor_coef Fsqd
_refine_ls_weighting_details 'calc w=1/[\s^2^(Fo^2^)+(0.0477P)^2^+1.4349P] where P=(Fo^2^+2Fc^2^)/3'
_refine_ls_weighting_scheme calc
_refine_ls_wR_factor_gt 0.0971
_refine_ls_wR_factor_ref 0.1057
_reflns_number_gt 3414
_reflns_number_total 4200
_reflns_threshold_expression >2sigma(I)
_cod_data_source_file ic0612451sup1.cif
_cod_data_source_block mss028
_cod_depositor_comments
;
The following automatic conversions were performed:

'_exptl_absorpt_correction_type' value 'Multi-scan' changed to
'multi-scan' according to
/home/saulius/struct/CIF-dictionaries/cif_core.dic dictionary named
'cif_core.dic' version 2.4.2 from 2011-04-26.

Automatic conversion script
Id: cif_fix_values 1891 2012-01-12 08:04:46Z andrius 
;
_cod_original_sg_symbol_H-M P21/c
_cod_original_formula_sum 'C17.50 H25 Cl N2 Ni O2'
_cod_database_code 4333006

loop_
_symmetry_equiv_pos_as_xyz
'x, y, z'
'-x, y+1/2, -z+1/2'
'-x, -y, -z'
'x, -y-1/2, z-1/2'

loop_
_atom_site_label
_atom_site_type_symbol
_atom_site_fract_x
_atom_site_fract_y
_atom_site_fract_z
_atom_site_U_iso_or_equiv
_atom_site_adp_type
_atom_site_occupancy
_atom_site_symmetry_multiplicity
_atom_site_calc_flag
_atom_site_refinement_flags
_atom_site_disorder_assembly
_atom_site_disorder_group
Ni1 Ni 0.21605(3) 0.16034(3) 0.14860(2) 0.02607(11) Uani 1 1 d . . .
Cl1 Cl 0.27563(6) 0.13134(6) 0.30041(4) 0.03500(16) Uani 1 1 d . A .
O1 O 0.04906(15) 0.63179(17) 0.14173(13) 0.0371(4) Uani 1 1 d . A .
O2 O 0.32253(17) 0.65643(17) 0.14027(17) 0.0494(6) Uani 1 1 d . . .
N1 N 0.11631(16) 0.42347(18) 0.14346(13) 0.0245(4) Uani 1 1 d . . .
N2 N 0.28300(17) 0.43837(19) 0.14289(15) 0.0294(4) Uani 1 1 d . . .
C1 C 0.0059(2) 0.4051(2) 0.15435(18) 0.0307(5) Uani 1 1 d . A .
C2 C -0.0479(2) 0.5408(3) 0.11689(19) 0.0341(6) Uani 1 1 d . . .
H2A H -0.0916 0.5377 0.0485 0.041 Uiso 1 1 calc R A .
H2B H -0.1016 0.5679 0.1457 0.041 Uiso 1 1 calc R . .
C3 C 0.1385(2) 0.5563(2) 0.14166(17) 0.0290(5) Uani 1 1 d . A .
C4 C 0.2433(2) 0.5657(2) 0.14118(19) 0.0343(6) Uani 1 1 d . A .
C5 C 0.4308(4) 0.5805(5) 0.1787(4) 0.0453(13) Uani 0.598(5) 1 d P A 1
H5A H 0.4626 0.5804 0.2476 0.054 Uiso 0.598(5) 1 calc PR A 1
H5B H 0.4896 0.6184 0.1587 0.054 Uiso 0.598(5) 1 calc PR A 1
C6 C 0.3991(2) 0.4410(3) 0.14081(18) 0.0334(6) Uani 1 1 d . A .
C7 C 0.20608(19) 0.3464(2) 0.14534(15) 0.0240(5) Uani 1 1 d . A .
C8 C 0.0306(3) 0.3901(3) 0.2572(2) 0.0448(7) Uani 1 1 d . . .
H8A H 0.0786 0.3121 0.2819 0.067 Uiso 1 1 calc R A .
H8B H -0.0428 0.3808 0.2646 0.067 Uiso 1 1 calc R . .
H8C H 0.0720 0.4678 0.2911 0.067 Uiso 1 1 calc R . .
C9 C -0.0651(2) 0.2927(3) 0.0959(2) 0.0420(6) Uani 1 1 d . . .
H9A H -0.0730 0.3031 0.0315 0.063 Uiso 1 1 calc R A .
H9B H -0.1423 0.2927 0.0974 0.063 Uiso 1 1 calc R . .
H9C H -0.0260 0.2096 0.1209 0.063 Uiso 1 1 calc R . .
C10 C 0.4782(4) 0.3372(5) 0.2025(4) 0.0436(13) Uani 0.598(5) 1 d P A 1
H10A H 0.4863 0.3505 0.2667 0.065 Uiso 0.598(5) 1 calc PR A 1
H10B H 0.5546 0.3435 0.2000 0.065 Uiso 0.598(5) 1 calc PR A 1
H10C H 0.4450 0.2504 0.1810 0.065 Uiso 0.598(5) 1 calc PR A 1
C11 C 0.3802(4) 0.4305(5) 0.0406(3) 0.0442(13) Uani 0.598(5) 1 d P A 1
H11A H 0.3280 0.5006 0.0050 0.066 Uiso 0.598(5) 1 calc PR A 1
H11B H 0.3455 0.3453 0.0161 0.066 Uiso 0.598(5) 1 calc PR A 1
H11C H 0.4548 0.4388 0.0350 0.066 Uiso 0.598(5) 1 calc PR A 1
C12 C 0.1595(3) 0.1432(3) 0.01014(19) 0.0419(7) Uani 1 1 d D A .
H12A H 0.0977 0.1747 0.0247 0.050 Uiso 0.598(5) 1 calc PR A 1
H12B H 0.1796 0.1877 -0.0345 0.050 Uiso 0.598(5) 1 calc PR A 1
H12C H 0.2346 0.1817 0.0343 0.050 Uiso 0.402(5) 1 calc PR A 2
H12D H 0.0989 0.1814 -0.0420 0.050 Uiso 0.402(5) 1 calc PR A 2
C13 C 0.2212(5) 0.0309(4) 0.0546(3) 0.0374(11) Uani 0.598(5) 1 d PD A 1
H13 H 0.2826 0.0017 0.0386 0.045 Uiso 0.598(5) 1 calc PR A 1
C14 C 0.1990(4) -0.0362(3) 0.1169(3) 0.0689(11) Uani 1 1 d D A .
H14A H 0.1381 -0.0093 0.1342 0.083 Uiso 0.598(5) 1 calc PR A 1
H14B H 0.2438 -0.1116 0.1447 0.083 Uiso 0.598(5) 1 calc PR A 1
H14C H 0.2780 -0.0123 0.1501 0.083 Uiso 0.402(5) 1 calc PR A 2
H14D H 0.1687 -0.1112 0.1352 0.083 Uiso 0.402(5) 1 calc PR A 2
C5' C 0.4023(6) 0.5817(7) 0.1007(5) 0.0374(17) Uani 0.402(5) 1 d P A 2
H5C H 0.4819 0.6182 0.1250 0.045 Uiso 0.402(5) 1 calc PR A 2
H5D H 0.3692 0.5822 0.0318 0.045 Uiso 0.402(5) 1 calc PR A 2
C10' C 0.4894(6) 0.4295(8) 0.2410(5) 0.0415(18) Uani 0.402(5) 1 d P A 2
H10D H 0.4735 0.4954 0.2798 0.062 Uiso 0.402(5) 1 calc PR A 2
H10E H 0.5671 0.4440 0.2424 0.062 Uiso 0.402(5) 1 calc PR A 2
H10F H 0.4855 0.3418 0.2650 0.062 Uiso 0.402(5) 1 calc PR A 2
C11' C 0.4229(7) 0.3376(7) 0.0786(6) 0.046(2) Uani 0.402(5) 1 d P A 2
H11D H 0.3649 0.3461 0.0146 0.070 Uiso 0.402(5) 1 calc PR A 2
H11E H 0.4182 0.2496 0.1020 0.070 Uiso 0.402(5) 1 calc PR A 2
H11F H 0.5006 0.3514 0.0799 0.070 Uiso 0.402(5) 1 calc PR A 2
C13' C 0.1379(10) 0.0281(7) 0.0522(6) 0.066(3) Uani 0.402(5) 1 d PD A 2
H13' H 0.0604 -0.0033 0.0234 0.079 Uiso 0.402(5) 1 calc PR A 2
C15 C 0.3407(3) 0.5800(5) 0.3989(3) 0.0821(13) Uani 1 1 d . B -1
H15A H 0.2952 0.5148 0.3528 0.123 Uiso 0.50 1 calc PR B -1
H15B H 0.3623 0.6517 0.3674 0.123 Uiso 0.50 1 calc PR B -1
H15C H 0.2941 0.6147 0.4311 0.123 Uiso 0.50 1 calc PR B -1
C16 C 0.4563(3) 0.5122(4) 0.4734(3) 0.0518(16) Uani 0.50 1 d PG B -1
C17 C 0.5307(3) 0.5930(3) 0.5432(2) 0.0776(13) Uani 1 1 d G B -1
H17 H 0.5113 0.6825 0.5458 0.093 Uiso 0.50 1 calc PR B -1
C18 C 0.6335(3) 0.5428(5) 0.6094(3) 0.0487(15) Uani 0.50 1 d PG B -1
H18 H 0.6843 0.5980 0.6571 0.058 Uiso 0.50 1 calc PR B -1
C15D C 0.6618(4) 0.4119(5) 0.6056(4) 0.050 Uiso 0.00 1 d PG B -1
H15D H 0.7321 0.3776 0.6508 0.060 Uiso 0.50 1 calc PR B -1
C19 C 0.5875(6) 0.3312(3) 0.5358(5) 0.071(2) Uani 0.50 1 d PG B -1
H19 H 0.6069 0.2417 0.5332 0.085 Uiso 0.50 1 calc PR B -1
C17D C 0.4847(5) 0.3813(4) 0.4696(4) 0.050 Uiso 0.00 1 d PG B -1
H17D H 0.4339 0.3261 0.4219 0.060 Uiso 0.50 1 calc PR B -1

loop_
_atom_site_aniso_label
_atom_site_aniso_U_11
_atom_site_aniso_U_22
_atom_site_aniso_U_33
_atom_site_aniso_U_23
_atom_site_aniso_U_13
_atom_site_aniso_U_12
Ni1 0.02632(18) 0.02161(17) 0.03058(18) 0.00100(11) 0.01175(13) 0.00181(11)
Cl1 0.0335(3) 0.0396(3) 0.0335(3) 0.0070(2) 0.0151(3) 0.0034(2)
O1 0.0322(10) 0.0306(9) 0.0474(11) -0.0029(8) 0.0149(9) 0.0090(7)
O2 0.0302(10) 0.0268(10) 0.0842(16) 0.0036(9) 0.0157(11) -0.0059(7)
N1 0.0230(10) 0.0243(9) 0.0281(10) 0.0023(7) 0.0122(8) 0.0023(7)
N2 0.0216(10) 0.0237(10) 0.0416(12) 0.0027(8) 0.0113(9) 0.0012(8)
C1 0.0246(12) 0.0366(13) 0.0356(13) 0.0030(10) 0.0168(11) 0.0037(10)
C2 0.0272(13) 0.0380(14) 0.0384(14) 0.0017(11) 0.0146(11) 0.0066(10)
C3 0.0288(12) 0.0219(11) 0.0337(13) -0.0009(9) 0.0097(10) 0.0049(9)
C4 0.0257(12) 0.0255(12) 0.0437(15) 0.0013(10) 0.0056(11) 0.0009(9)
C5 0.028(2) 0.047(3) 0.062(4) 0.002(2) 0.019(2) -0.011(2)
C6 0.0231(12) 0.0381(14) 0.0401(14) 0.0084(11) 0.0139(11) 0.0015(10)
C7 0.0226(11) 0.0246(11) 0.0244(11) 0.0017(8) 0.0091(9) 0.0017(8)
C8 0.0470(17) 0.0551(18) 0.0429(16) 0.0081(13) 0.0291(14) 0.0108(14)
C9 0.0304(14) 0.0403(15) 0.0563(18) 0.0009(13) 0.0186(13) -0.0032(11)
C10 0.023(2) 0.058(3) 0.050(3) 0.008(2) 0.014(2) 0.009(2)
C11 0.035(3) 0.059(3) 0.047(3) 0.009(2) 0.025(2) -0.003(2)
C12 0.0545(18) 0.0369(15) 0.0305(14) -0.0063(11) 0.0133(13) 0.0016(12)
C13 0.043(3) 0.034(2) 0.037(3) -0.0075(19) 0.019(2) 0.003(2)
C14 0.125(4) 0.0246(15) 0.056(2) -0.0081(14) 0.036(2) 0.0001(18)
C5' 0.028(3) 0.043(4) 0.042(4) 0.014(3) 0.016(3) 0.005(3)
C10' 0.030(4) 0.044(4) 0.048(4) 0.009(3) 0.013(3) 0.000(3)
C11' 0.047(4) 0.043(4) 0.062(5) 0.002(4) 0.035(4) 0.009(3)
C13' 0.091(8) 0.034(4) 0.044(5) -0.015(4) -0.003(5) 0.000(5)
C15 0.052(2) 0.123(4) 0.069(3) -0.006(3) 0.022(2) -0.010(2)
C16 0.054(4) 0.067(4) 0.038(4) -0.015(3) 0.022(3) -0.025(4)
C17 0.079(3) 0.098(3) 0.075(3) -0.046(2) 0.051(2) -0.049(3)
C18 0.048(4) 0.062(4) 0.036(3) -0.021(3) 0.017(3) -0.021(3)
C19 0.092(6) 0.044(4) 0.090(6) -0.025(4) 0.051(5) -0.013(4)

loop_
_atom_type_symbol
_atom_type_description
_atom_type_scat_dispersion_real
_atom_type_scat_dispersion_imag
_atom_type_scat_source
C C 0.0033 0.0016 'International Tables Vol C Tables 4.2.6.8 and 6.1.1.4'
H H 0.0000 0.0000 'International Tables Vol C Tables 4.2.6.8 and 6.1.1.4'
N N 0.0061 0.0033 'International Tables Vol C Tables 4.2.6.8 and 6.1.1.4'
O O 0.0106 0.0060 'International Tables Vol C Tables 4.2.6.8 and 6.1.1.4'
Cl Cl 0.1484 0.1585 'International Tables Vol C Tables 4.2.6.8 and 6.1.1.4'
Ni Ni 0.3393 1.1124 'International Tables Vol C Tables 4.2.6.8 and 6.1.1.4'

loop_
_geom_angle_atom_site_label_1
_geom_angle_atom_site_label_2
_geom_angle_atom_site_label_3
_geom_angle
C7 Ni1 C13' 131.0(2)
C7 Ni1 C13 131.34(15)
C13' Ni1 C13 30.2(3)
C7 Ni1 C12 93.85(10)
C13' Ni1 C12 42.0(3)
C13 Ni1 C12 41.00(15)
C7 Ni1 C14 165.34(13)
C13' Ni1 C14 34.4(2)
C13 Ni1 C14 37.70(17)
C12 Ni1 C14 72.26(13)
C7 Ni1 Cl1 98.79(7)
C13' Ni1 Cl1 125.7(3)
C13 Ni1 Cl1 127.49(14)
C12 Ni1 Cl1 167.27(8)
C14 Ni1 Cl1 95.02(10)
C3 O1 C2 104.00(18)
C4 O2 C5 101.4(2)
C4 O2 C5' 105.0(3)
C5 O2 C5' 43.4(3)
C7 N1 C3 113.09(19)
C7 N1 C1 136.97(19)
C3 N1 C1 109.41(18)
C7 N2 C4 113.1(2)
C7 N2 C6 137.4(2)
C4 N2 C6 109.5(2)
N1 C1 C9 112.2(2)
N1 C1 C8 109.5(2)
C9 C1 C8 112.7(2)
N1 C1 C2 97.49(18)
C9 C1 C2 112.7(2)
C8 C1 C2 111.4(2)
O1 C2 C1 106.08(19)
O1 C2 H2A 110.5
C1 C2 H2A 110.5
O1 C2 H2B 110.5
C1 C2 H2B 110.5
H2A C2 H2B 108.7
C4 C3 O1 141.4(2)
C4 C3 N1 106.3(2)
O1 C3 N1 112.3(2)
C3 C4 O2 141.4(2)
C3 C4 N2 106.4(2)
O2 C4 N2 112.2(2)
O2 C5 C6 106.0(3)
O2 C5 H5A 110.5
C6 C5 H5A 110.5
O2 C5 H5B 110.5
C6 C5 H5B 110.5
H5A C5 H5B 108.7
N2 C6 C11 106.3(3)
N2 C6 C10 112.2(3)
C11 C6 C10 114.2(3)
N2 C6 C10' 108.0(3)
C11 C6 C10' 144.4(4)
C10 C6 C10' 42.3(3)
N2 C6 C5 96.5(2)
C11 C6 C5 112.4(3)
C10 C6 C5 113.6(3)
C10' C6 C5 72.7(4)
N2 C6 C11' 116.5(4)
C11 C6 C11' 43.8(4)
C10 C6 C11' 71.4(4)
C10' C6 C11' 110.1(5)
C5 C6 C11' 142.5(4)
N2 C6 C5' 102.1(3)
C11 C6 C5' 70.4(4)
C10 C6 C5' 141.3(4)
C10' C6 C5' 110.6(4)
C5 C6 C5' 42.6(3)
C11' C6 C5' 109.2(4)
N2 C7 N1 101.13(18)
N2 C7 Ni1 130.54(16)
N1 C7 Ni1 128.33(16)
C1 C8 H8A 109.5
C1 C8 H8B 109.5
H8A C8 H8B 109.5
C1 C8 H8C 109.5
H8A C8 H8C 109.5
H8B C8 H8C 109.5
C1 C9 H9A 109.5
C1 C9 H9B 109.5
H9A C9 H9B 109.5
C1 C9 H9C 109.5
H9A C9 H9C 109.5
H9B C9 H9C 109.5
C6 C10 H10A 109.5
C6 C10 H10B 109.5
H10A C10 H10B 109.5
C6 C10 H10C 109.5
H10A C10 H10C 109.5
H10B C10 H10C 109.5
C6 C11 H11A 109.5
C6 C11 H11B 109.5
H11A C11 H11B 109.5
C6 C11 H11C 109.5
H11A C11 H11C 109.5
H11B C11 H11C 109.5
C13 C12 C13' 42.9(5)
C13 C12 Ni1 69.4(2)
C13' C12 Ni1 67.7(3)
C13 C12 H12A 120.0
C13' C12 H12A 80.9
Ni1 C12 H12A 71.2
C13 C12 H12B 120.0
C13' C12 H12B 153.1
Ni1 C12 H12B 132.3
H12A C12 H12B 120.0
C13 C12 H12C 82.9
C13' C12 H12C 120.0
Ni1 C12 H12C 70.6
H12A C12 H12C 122.9
H12B C12 H12C 65.2
C13 C12 H12D 148.9
C13' C12 H12D 120.0
Ni1 C12 H12D 135.3
H12A C12 H12D 67.4
H12B C12 H12D 61.8
H12C C12 H12D 120.0
C14 C13 C12 123.8(4)
C14 C13 Ni1 73.5(2)
C12 C13 Ni1 69.6(2)
C14 C13 H13 118.1
C12 C13 H13 118.1
Ni1 C13 H13 132.2
C13' C14 C13 48.5(6)
C13' C14 Ni1 68.8(4)
C13 C14 Ni1 68.8(2)
C13' C14 H14A 76.5
C13 C14 H14A 120.0
Ni1 C14 H14A 70.5
C13' C14 H14B 153.7
C13 C14 H14B 120.0
Ni1 C14 H14B 133.9
H14A C14 H14B 120.0
C13' C14 H14C 120.0
C13 C14 H14C 77.6
Ni1 C14 H14C 68.4
H14A C14 H14C 123.7
H14B C14 H14C 70.1
C13' C14 H14D 120.0
C13 C14 H14D 151.3
Ni1 C14 H14D 136.8
H14A C14 H14D 71.2
H14B C14 H14D 56.3
H14C C14 H14D 120.0
O2 C5' C6 99.3(4)
O2 C5' H5C 111.9
C6 C5' H5C 111.9
O2 C5' H5D 111.9
C6 C5' H5D 111.9
H5C C5' H5D 109.6
C6 C10' H10D 109.5
C6 C10' H10E 109.5
H10D C10' H10E 109.5
C6 C10' H10F 109.5
H10D C10' H10F 109.5
H10E C10' H10F 109.5
C6 C11' H11D 109.5
C6 C11' H11E 109.5
H11D C11' H11E 109.5
C6 C11' H11F 109.5
H11D C11' H11F 109.5
H11E C11' H11F 109.5
C14 C13' C12 132.0(9)
C14 C13' Ni1 76.8(4)
C12 C13' Ni1 70.2(3)
C14 C13' H13' 114.0
C12 C13' H13' 114.0
Ni1 C13' H13' 134.1
C16 C15 H15A 109.5
C16 C15 H15B 109.5
H15A C15 H15B 109.5
C16 C15 H15C 109.5
H15A C15 H15C 109.5
H15B C15 H15C 109.5
C17 C16 C17D 120.0
C17 C16 C15 116.3(3)
C17D C16 C15 123.7(3)
C18 C17 C16 120.0
C18 C17 H17 120.0
C16 C17 H17 120.0
C15D C18 C17 120.0
C15D C18 H18 120.0
C17 C18 H18 120.0
C18 C15D C19 120.0
C18 C15D H15D 120.0
C19 C15D H15D 120.0
C17D C19 C15D 120.0
C17D C19 H19 120.0
C15D C19 H19 120.0
C19 C17D C16 120.0
C19 C17D H17D 120.0
C16 C17D H17D 120.0

loop_
_geom_bond_atom_site_label_1
_geom_bond_atom_site_label_2
_geom_bond_distance
Ni1 C7 1.902(2)
Ni1 C13' 1.970(7)
Ni1 C13 2.000(4)
Ni1 C12 2.004(3)
Ni1 C14 2.056(3)
Ni1 Cl1 2.2108(7)
O1 C3 1.363(3)
O1 C2 1.456(3)
O2 C4 1.364(3)
O2 C5 1.470(5)
O2 C5' 1.572(7)
N1 C7 1.367(3)
N1 C3 1.386(3)
N1 C1 1.478(3)
N2 C7 1.359(3)
N2 C4 1.388(3)
N2 C6 1.474(3)
C1 C9 1.515(4)
C1 C8 1.522(4)
C1 C2 1.549(3)
C2 H2A 0.9900
C2 H2B 0.9900
C3 C4 1.326(4)
C5 C6 1.533(5)
C5 H5A 0.9900
C5 H5B 0.9900
C6 C11 1.496(5)
C6 C10 1.508(5)
C6 C10' 1.530(7)
C6 C11' 1.545(8)
C6 C5' 1.575(7)
C8 H8A 0.9800
C8 H8B 0.9800
C8 H8C 0.9800
C9 H9A 0.9800
C9 H9B 0.9800
C9 H9C 0.9800
C10 H10A 0.9800
C10 H10B 0.9800
C10 H10C 0.9800
C11 H11A 0.9800
C11 H11B 0.9800
C11 H11C 0.9800
C12 C13 1.402(5)
C12 C13' 1.426(9)
C12 H12A 0.9500
C12 H12B 0.9500
C12 H12C 0.9500
C12 H12D 0.9500
C13 C14 1.312(6)
C13 H13 0.9500
C14 C13' 1.193(8)
C14 H14A 0.9500
C14 H14B 0.9500
C14 H14C 0.9500
C14 H14D 0.9500
C5' H5C 0.9900
C5' H5D 0.9900
C10' H10D 0.9800
C10' H10E 0.9800
C10' H10F 0.9800
C11' H11D 0.9800
C11' H11E 0.9800
C11' H11F 0.9800
C13' H13' 0.9500
C15 C16 1.611(6)
C15 H15A 0.9800
C15 H15B 0.9800
C15 H15C 0.9800
C16 C17 1.3900
C16 C17D 1.3900
C17 C18 1.3900
C17 H17 0.9500
C18 C15D 1.3900
C18 H18 0.9500
C15D C19 1.3900
C15D H15D 0.9500
C19 C17D 1.3900
C19 H19 0.9500
C17D H17D 0.9500

loop_
_geom_torsion_atom_site_label_1
_geom_torsion_atom_site_label_2
_geom_torsion_atom_site_label_3
_geom_torsion_atom_site_label_4
_geom_torsion
C7 N1 C1 C9 -48.5(4)
C3 N1 C1 C9 140.8(2)
C7 N1 C1 C8 77.4(3)
C3 N1 C1 C8 -93.3(2)
C7 N1 C1 C2 -166.7(3)
C3 N1 C1 C2 22.5(2)
C3 O1 C2 C1 30.1(2)
N1 C1 C2 O1 -31.6(2)
C9 C1 C2 O1 -149.6(2)
C8 C1 C2 O1 82.7(2)
C2 O1 C3 C4 164.9(4)
C2 O1 C3 N1 -15.8(3)
C7 N1 C3 C4 0.8(3)
C1 N1 C3 C4 173.9(2)
C7 N1 C3 O1 -178.74(19)
C1 N1 C3 O1 -5.6(3)
O1 C3 C4 O2 -0.2(7)
N1 C3 C4 O2 -179.5(3)
O1 C3 C4 N2 179.2(3)
N1 C3 C4 N2 -0.1(3)
C5 O2 C4 C3 157.5(4)
C5' O2 C4 C3 -158.0(4)
C5 O2 C4 N2 -21.8(4)
C5' O2 C4 N2 22.7(4)
C7 N2 C4 C3 -0.6(3)
C6 N2 C4 C3 179.0(2)
C7 N2 C4 O2 179.0(2)
C6 N2 C4 O2 -1.4(3)
C4 O2 C5 C6 36.4(4)
C5' O2 C5 C6 -63.5(5)
C7 N2 C6 C11 86.4(4)
C4 N2 C6 C11 -93.1(3)
C7 N2 C6 C10 -39.1(5)
C4 N2 C6 C10 141.4(3)
C7 N2 C6 C10' -84.1(5)
C4 N2 C6 C10' 96.5(4)
C7 N2 C6 C5 -158.0(3)
C4 N2 C6 C5 22.6(3)
C7 N2 C6 C11' 40.4(5)
C4 N2 C6 C11' -139.0(4)
C7 N2 C6 C5' 159.2(4)
C4 N2 C6 C5' -20.2(4)
O2 C5 C6 N2 -35.6(4)
O2 C5 C6 C11 75.0(4)
O2 C5 C6 C10 -153.3(3)
O2 C5 C6 C10' -142.5(5)
O2 C5 C6 C11' 116.8(6)
O2 C5 C6 C5' 65.1(5)
C4 N2 C7 N1 1.0(3)
C6 N2 C7 N1 -178.4(3)
C4 N2 C7 Ni1 -179.88(18)
C6 N2 C7 Ni1 0.7(4)
C3 N1 C7 N2 -1.1(2)
C1 N1 C7 N2 -171.6(3)
C3 N1 C7 Ni1 179.77(17)
C1 N1 C7 Ni1 9.3(4)
C13' Ni1 C7 N2 -106.9(5)
C13 Ni1 C7 N2 -66.4(3)
C12 Ni1 C7 N2 -84.9(2)
C14 Ni1 C7 N2 -103.2(6)
Cl1 Ni1 C7 N2 96.6(2)
C13' Ni1 C7 N1 72.1(5)
C13 Ni1 C7 N1 112.5(3)
C12 Ni1 C7 N1 94.0(2)
C14 Ni1 C7 N1 75.8(6)
Cl1 Ni1 C7 N1 -84.5(2)
C7 Ni1 C12 C13 158.7(3)
C13' Ni1 C12 C13 -46.2(5)
C14 Ni1 C12 C13 -26.1(3)
Cl1 Ni1 C12 C13 -28.1(6)
C7 Ni1 C12 C13' -155.1(5)
C13 Ni1 C12 C13' 46.2(5)
C14 Ni1 C12 C13' 20.1(5)
Cl1 Ni1 C12 C13' 18.1(7)
C13' C12 C13 C14 -26.9(5)
Ni1 C12 C13 C14 52.1(4)
C13' C12 C13 Ni1 -79.0(5)
C7 Ni1 C13 C14 -165.7(2)
C13' Ni1 C13 C14 -62.7(5)
C12 Ni1 C13 C14 -136.8(5)
Cl1 Ni1 C13 C14 35.7(4)
C7 Ni1 C13 C12 -28.9(4)
C13' Ni1 C13 C12 74.1(5)
C14 Ni1 C13 C12 136.8(5)
Cl1 Ni1 C13 C12 172.48(15)
C12 C13 C14 C13' 29.4(6)
Ni1 C13 C14 C13' 80.0(5)
C12 C13 C14 Ni1 -50.5(4)
C7 Ni1 C14 C13' -4.9(10)
C13 Ni1 C14 C13' -52.2(6)
C12 Ni1 C14 C13' -24.1(7)
Cl1 Ni1 C14 C13' 155.5(7)
C7 Ni1 C14 C13 47.3(7)
C13' Ni1 C14 C13 52.2(6)
C12 Ni1 C14 C13 28.1(3)
Cl1 Ni1 C14 C13 -152.3(3)
C4 O2 C5' C6 -32.8(4)
C5 O2 C5' C6 58.0(4)
N2 C6 C5' O2 30.8(4)
C11 C6 C5' O2 134.0(4)
C10 C6 C5' O2 -121.4(5)
C10' C6 C5' O2 -84.0(5)
C5 C6 C5' O2 -55.7(4)
C11' C6 C5' O2 154.7(4)
C13 C14 C13' C12 -32.7(8)
Ni1 C14 C13' C12 47.3(8)
C13 C14 C13' Ni1 -80.0(4)
C13 C12 C13' C14 33.8(8)
Ni1 C12 C13' C14 -49.4(9)
C13 C12 C13' Ni1 83.2(5)
C7 Ni1 C13' C14 178.3(3)
C13 Ni1 C13' C14 74.1(6)
C12 Ni1 C13' C14 144.5(10)
Cl1 Ni1 C13' C14 -30.6(8)
C7 Ni1 C13' C12 33.8(7)
C13 Ni1 C13' C12 -70.4(6)
C14 Ni1 C13' C12 -144.5(10)
Cl1 Ni1 C13' C12 -175.16(19)
C17D C16 C17 C18 0.0
C15 C16 C17 C18 -178.8(4)
C16 C17 C18 C15D 0.0
C17 C18 C15D C19 0.0
C18 C15D C19 C17D 0.0
C15D C19 C17D C16 0.0
C17 C16 C17D C19 0.0
C15 C16 C17D C19 178.8(5)
